data_4029732
loop_
_publ_author_name
'Cho, Inhee'
'Meimetis, Labros'
'Belding, Lee'
'Katz, Michael J.'
'Dudding, Travis'
'Britton, Robert'

_publ_section_title
;
 Directed ortho,ortho'-dimetalation of hydrobenzoin: Rapid access to
 hydrobenzoin derivatives useful for asymmetric synthesis.
;
_journal_name_full 'Beilstein journal of organic chemistry'
_journal_page_first 1315
_journal_page_last 1322
_journal_paper_doi 10.3762/bjoc.7.154
_journal_volume 7
_journal_year 2011
_chemical_absolute_configuration ad
_chemical_formula_moiety 'C18 H22 O2 Si1'
_chemical_formula_sum 'C18 H22 O2 Si'
_chemical_formula_weight 298.46
_chemical_name_systematic ?
_space_group_IT_number 19
_symmetry_cell_setting orthorhombic
_symmetry_space_group_name_Hall 'P 2ac 2ab'
_symmetry_space_group_name_H-M 'P 21 21 21'
_atom_sites_solution_hydrogens geom
_atom_sites_solution_primary direct
_cell_angle_alpha 90
_cell_angle_beta 90
_cell_angle_gamma 90
_cell_formula_units_Z 4
_cell_length_a 6.82150(10)
_cell_length_b 13.4340(3)
_cell_length_c 17.9267(4)
_cell_measurement_reflns_used 9841
_cell_measurement_temperature 150(2)
_cell_measurement_theta_max 34.68
_cell_measurement_theta_min 2.73
_cell_volume 1642.80(6)
_computing_cell_refinement 'Bruker SMART'
_computing_data_collection 'Bruker SMART'
_computing_data_reduction 'Bruker SAINT'
_computing_molecular_graphics Ortep-3
_computing_structure_refinement Crystals
_computing_structure_solution 'Sir 9x'
_diffrn_ambient_temperature 150(2)
_diffrn_measured_fraction_theta_full 0.997
_diffrn_measured_fraction_theta_max 0.990
_diffrn_measurement_device_type 'Apex II CCD (Bruker AXS)'
_diffrn_measurement_method '0.5 degree \f & \w scans'
_diffrn_radiation_monochromator 'graphite crystal'
_diffrn_radiation_type MoK\a
_diffrn_radiation_wavelength 0.71073
_diffrn_reflns_av_R_equivalents 0.037
_diffrn_reflns_limit_h_max 10
_diffrn_reflns_limit_h_min -10
_diffrn_reflns_limit_k_max 20
_diffrn_reflns_limit_k_min -20
_diffrn_reflns_limit_l_max 27
_diffrn_reflns_limit_l_min -28
_diffrn_reflns_number 63558
_diffrn_reflns_theta_full 33.219
_diffrn_reflns_theta_max 34.968
_diffrn_reflns_theta_min 1.894
_exptl_absorpt_coefficient_mu 0.145
_exptl_absorpt_correction_T_max 0.97
_exptl_absorpt_correction_T_min 0.92
_exptl_absorpt_correction_type numerical
_exptl_crystal_colour colourless
_exptl_crystal_density_diffrn 1.207
_exptl_crystal_description Block
_exptl_crystal_F_000 640
_exptl_crystal_size_max 0.494
_exptl_crystal_size_mid 0.235
_exptl_crystal_size_min 0.178
_refine_diff_density_max 0.25
_refine_diff_density_min -0.17
_refine_ls_abs_structure_details 'Flack (1983), 3104 Friedel-pairs'
_refine_ls_abs_structure_Flack 0.02(8)
_refine_ls_extinction_method none
_refine_ls_goodness_of_fit_ref 0.7515
_refine_ls_hydrogen_treatment constr
_refine_ls_matrix_type full
_refine_ls_number_parameters 193
_refine_ls_number_reflns 4784
_refine_ls_number_restraints 0
_refine_ls_R_factor_all 0.0427
_refine_ls_R_factor_gt 0.0291
_refine_ls_shift/su_max 0.000938
_refine_ls_structure_factor_coef F
_refine_ls_weighting_details
;
 Method= Modified Sheldrick 
 w=1/[\s^2^(F^2^) + ( 0.02P)^2^] 
 ,where P=(max(Fo^2^,0) + 2Fc^2^)/3 
;
_refine_ls_weighting_scheme calc
_refine_ls_wR_factor_all 0.0573
_refine_ls_wR_factor_gt 0.0342
_refine_ls_wR_factor_ref 0.0342
_reflns_limit_h_max 10
_reflns_limit_h_min -10
_reflns_limit_k_max 20
_reflns_limit_k_min 0
_reflns_limit_l_max 28
_reflns_limit_l_min 0
_reflns_number_gt 4784
_reflns_number_total 7111
_reflns_threshold_expression I>2.5\s(I)
_oxford_diffrn_Wilson_B_factor 1.76
_oxford_diffrn_Wilson_scale 19.75
_oxford_refine_ls_scale 0.2346(2)
_cod_data_source_file 1860-5397-7-154-S2.cif
_cod_data_source_block C18_H22_O2_Si1
_cod_depositor_comments
;
The following automatic conversions were performed:

'_symmetry_cell_setting' value 'Orthorhombic' changed to
'orthorhombic' according to
/usr/data/users/saulius/automatic-downloads/retrospective/Beilstein/lib/dictionaries/cif_core.dic
dictionary named 'cif_core.dic' version 2.4.2 from 2011-04-26.

Automatic conversion script
Id: cif_fix_values 2281 2013-09-26 08:29:07Z andrius 
;
_cod_original_sg_symbol_H-M 'P 21 21 21 '
_cod_original_formula_sum 'C18 H22 O2 Si1'
_cod_database_code 4029732

loop_
_symmetry_equiv_pos_as_xyz
x,y,z
x+1/2,-y+1/2,-z
-x,y+1/2,-z+1/2
-x+1/2,-y,z+1/2

loop_
_atom_site_label
_atom_site_type_symbol
_atom_site_fract_x
_atom_site_fract_y
_atom_site_fract_z
_atom_site_U_iso_or_equiv
_atom_site_occupancy
_atom_site_adp_type
_atom_site_refinement_flags_posn
Si1 Si -0.09735(5) 0.57874(2) 0.600176(19) 0.0235 1.0000 Uani .
O1 O -0.24106(12) 0.35561(6) 0.61992(4) 0.0210 1.0000 Uani .
O2 O 0.25090(12) 0.39344(6) 0.56601(4) 0.0215 1.0000 Uani .
C1 C 0.03194(17) 0.51441(10) 0.67935(6) 0.0229 1.0000 Uani .
C2 C 0.1198(2) 0.57496(11) 0.73351(7) 0.0316 1.0000 Uani .
C3 C 0.2211(2) 0.53521(13) 0.79389(7) 0.0396 1.0000 Uani .
C4 C 0.2357(2) 0.43334(13) 0.80185(7) 0.0373 1.0000 Uani .
C5 C 0.14891(18) 0.37158(11) 0.74926(7) 0.0285 1.0000 Uani .
C6 C 0.04819(15) 0.41099(9) 0.68826(6) 0.0209 1.0000 Uani .
C7 C -0.03595(16) 0.34047(9) 0.63092(6) 0.0186 1.0000 Uani .
C8 C 0.06161(16) 0.35088(8) 0.55321(6) 0.0181 1.0000 Uani .
C9 C -0.05619(15) 0.40937(8) 0.49693(6) 0.0180 1.0000 Uani .
C10 C -0.09898(19) 0.36327(9) 0.42914(6) 0.0237 1.0000 Uani .
C11 C -0.19958(18) 0.41401(12) 0.37329(7) 0.0303 1.0000 Uani .
C12 C -0.2552(2) 0.51128(11) 0.38456(7) 0.0315 1.0000 Uani .
C13 C -0.21461(19) 0.55711(10) 0.45218(7) 0.0271 1.0000 Uani .
C14 C -0.11663(17) 0.50741(8) 0.51018(6) 0.0201 1.0000 Uani .
C15 C -0.35606(18) 0.33662(10) 0.68453(7) 0.0276 1.0000 Uani .
C16 C 0.36334(17) 0.40472(10) 0.49952(7) 0.0264 1.0000 Uani .
C17 C -0.3515(2) 0.61315(12) 0.63027(9) 0.0378 1.0000 Uani .
C18 C 0.0413(3) 0.69552(11) 0.57819(9) 0.0427 1.0000 Uani .
H21 H 0.1099 0.6478 0.7302 0.0353(12) 1.0000 Uiso R
H31 H 0.2789 0.5778 0.8297 0.0417(12) 1.0000 Uiso R
H41 H 0.3045 0.4067 0.8438 0.0378(12) 1.0000 Uiso R
H51 H 0.1578 0.2986 0.7557 0.0272(12) 1.0000 Uiso R
H71 H -0.0156 0.2700 0.6484 0.0148(12) 1.0000 Uiso R
H81 H 0.0805 0.2811 0.5335 0.0146(12) 1.0000 Uiso R
H101 H -0.0546 0.2934 0.4200 0.0221(12) 1.0000 Uiso R
H111 H -0.2256 0.3814 0.3272 0.0294(12) 1.0000 Uiso R
H121 H -0.3228 0.5461 0.3462 0.0316(12) 1.0000 Uiso R
H131 H -0.2535 0.6244 0.4586 0.0277(12) 1.0000 Uiso R
H151 H -0.4924 0.3462 0.6725 0.0421 1.0000 Uiso R
H152 H -0.3206 0.3815 0.7256 0.0398(15) 1.0000 Uiso R
H153 H -0.3392 0.2680 0.7034 0.0399(15) 1.0000 Uiso R
H161 H 0.4986 0.4130 0.5147 0.0391(15) 1.0000 Uiso R
H162 H 0.3233 0.4632 0.4709 0.0396(15) 1.0000 Uiso R
H163 H 0.3542 0.3438 0.4677 0.0382(15) 1.0000 Uiso R
H171 H -0.4147 0.6535 0.5919 0.0568(15) 1.0000 Uiso R
H172 H -0.3449 0.6552 0.6749 0.0576(15) 1.0000 Uiso R
H173 H -0.4304 0.5542 0.6399 0.0577(15) 1.0000 Uiso R
H181 H -0.0196 0.7279 0.5353 0.0629(15) 1.0000 Uiso R
H182 H 0.0340 0.7405 0.6191 0.0618(15) 1.0000 Uiso R
H183 H 0.1811 0.6828 0.5695 0.0632(15) 1.0000 Uiso R

loop_
_atom_site_aniso_label
_atom_site_aniso_U_11
_atom_site_aniso_U_22
_atom_site_aniso_U_33
_atom_site_aniso_U_23
_atom_site_aniso_U_13
_atom_site_aniso_U_12
Si1 0.02604(16) 0.01888(14) 0.02559(15) -0.00158(13) 0.00074(13) -0.00056(13)
O1 0.0143(3) 0.0294(4) 0.0194(4) 0.0027(3) 0.0009(3) -0.0016(3)
O2 0.0144(3) 0.0308(4) 0.0192(4) 0.0005(3) 0.0012(3) -0.0015(3)
C1 0.0191(5) 0.0307(6) 0.0191(5) -0.0047(5) 0.0024(4) -0.0045(4)
C2 0.0288(6) 0.0394(7) 0.0267(6) -0.0102(5) 0.0029(5) -0.0104(6)
C3 0.0279(7) 0.0670(11) 0.0237(6) -0.0144(6) -0.0006(5) -0.0128(7)
C4 0.0228(6) 0.0704(11) 0.0187(5) -0.0017(6) -0.0036(5) 0.0001(7)
C5 0.0202(5) 0.0474(8) 0.0180(5) 0.0044(5) 0.0006(4) 0.0033(5)
C6 0.0144(4) 0.0325(6) 0.0158(4) 0.0002(4) 0.0008(3) -0.0008(4)
C7 0.0168(5) 0.0200(5) 0.0191(5) 0.0028(4) -0.0007(4) 0.0000(4)
C8 0.0169(5) 0.0188(5) 0.0185(5) 0.0005(4) -0.0002(4) 0.0001(4)
C9 0.0144(4) 0.0232(5) 0.0164(4) 0.0021(4) 0.0007(3) -0.0010(4)
C10 0.0218(5) 0.0311(6) 0.0182(5) -0.0024(4) 0.0015(4) -0.0040(5)
C11 0.0253(6) 0.0492(8) 0.0163(5) 0.0007(5) -0.0024(4) -0.0073(6)
C12 0.0230(6) 0.0483(8) 0.0232(6) 0.0134(5) -0.0025(5) -0.0004(6)
C13 0.0228(6) 0.0295(7) 0.0290(6) 0.0095(5) -0.0002(5) 0.0025(4)
C14 0.0174(5) 0.0221(5) 0.0207(5) 0.0040(4) 0.0003(4) -0.0013(4)
C15 0.0214(6) 0.0394(7) 0.0220(5) 0.0017(5) 0.0040(4) -0.0053(5)
C16 0.0183(5) 0.0386(7) 0.0223(5) 0.0046(5) 0.0046(4) 0.0017(5)
C17 0.0361(8) 0.0379(7) 0.0395(8) -0.0063(6) 0.0032(6) 0.0124(6)
C18 0.0556(10) 0.0270(7) 0.0456(9) 0.0024(6) 0.0000(7) -0.0119(7)

loop_
_atom_type_symbol
_atom_type_scat_dispersion_real
_atom_type_scat_dispersion_imag
_atom_type_scat_Cromer_Mann_a1
_atom_type_scat_Cromer_Mann_b1
_atom_type_scat_Cromer_Mann_a2
_atom_type_scat_Cromer_Mann_b2
_atom_type_scat_Cromer_Mann_a3
_atom_type_scat_Cromer_Mann_b3
_atom_type_scat_Cromer_Mann_a4
_atom_type_scat_Cromer_Mann_b4
_atom_type_scat_Cromer_Mann_c
_atom_type_scat_source
C 0.0033 0.0016 2.3100 20.8439 1.0200 10.2075 1.5886 0.5687 0.8650 51.6512 0.2156 'International Tables Vol C 4.2.6.8 and 6.1.1.4'
H 0.0000 0.0000 0.4930 10.5109 0.3229 26.1257 0.1402 3.1424 0.0408 57.7998 0.0030 'International Tables Vol C 4.2.6.8 and 6.1.1.4'
O 0.0106 0.0060 3.0485 13.2771 2.2868 5.7011 1.5463 0.3239 0.8670 32.9089 0.2508 'International Tables Vol C 4.2.6.8 and 6.1.1.4'
Si 0.0817 0.0704 6.2915 2.4386 3.0353 32.3337 1.9891 0.6785 1.5410 81.6937 1.1407 'International Tables Vol C 4.2.6.8 and 6.1.1.4'

loop_
_exptl_crystal_face_index_h
_exptl_crystal_face_index_k
_exptl_crystal_face_index_l
_exptl_crystal_face_perp_dist
0.00 -2.00 1.00 0.1070
0.00 2.00 -1.00 0.0720
0.00 -1.00 1.00 0.0890
0.00 1.00 -1.00 0.0820
-1.00 1.00 1.00 0.1810
1.00 -1.00 -1.00 0.2320
2.00 0.00 1.00 0.2230
0.00 1.00 2.00 0.1150
0.00 -1.00 -2.00 0.1000
1.00 1.00 2.00 0.1790
-2.00 -2.00 -1.00 0.2340
-1.00 -2.00 1.00 0.1880
0.00 -1.00 2.00 0.1060
-1.00 2.00 -1.00 0.1530
-1.00 1.00 2.00 0.1690

loop_
_geom_angle_atom_site_label_1
_geom_angle_atom_site_label_2
_geom_angle_atom_site_label_3
_geom_angle
_geom_angle_publ_flag
C1 Si1 C14 116.48(5) yes
C1 Si1 C17 109.26(6) yes
C14 Si1 C17 107.93(6) yes
C1 Si1 C18 107.86(7) yes
C14 Si1 C18 106.34(6) yes
C17 Si1 C18 108.73(8) yes
C7 O1 C15 113.74(9) yes
C8 O2 C16 113.20(9) yes
Si1 C1 C2 117.17(10) yes
Si1 C1 C6 125.31(9) yes
C2 C1 C6 117.52(12) yes
C1 C2 C3 121.94(14) yes
C1 C2 H21 120.4 no
C3 C2 H21 117.6 no
C2 C3 C4 119.82(13) yes
C2 C3 H31 120.2 no
C4 C3 H31 120.0 no
C3 C4 C5 119.46(13) yes
C3 C4 H41 119.3 no
C5 C4 H41 121.3 no
C4 C5 C6 121.01(14) yes
C4 C5 H51 119.2 no
C6 C5 H51 119.8 no
C1 C6 C5 120.26(11) yes
C1 C6 C7 120.88(10) yes
C5 C6 C7 118.82(12) yes
C6 C7 O1 112.14(9) yes
C6 C7 C8 113.06(9) yes
O1 C7 C8 106.49(9) yes
C6 C7 H71 109.0 no
O1 C7 H71 108.2 no
C8 C7 H71 107.8 no
C7 C8 O2 106.22(8) yes
C7 C8 C9 114.76(9) yes
O2 C8 C9 112.30(9) yes
C7 C8 H81 106.5 no
O2 C8 H81 108.2 no
C9 C8 H81 108.5 no
C8 C9 C10 117.54(10) yes
C8 C9 C14 122.18(10) yes
C10 C9 C14 120.25(10) yes
C9 C10 C11 120.82(12) yes
C9 C10 H101 119.8 no
C11 C10 H101 119.4 no
C10 C11 C12 119.70(12) yes
C10 C11 H111 119.4 no
C12 C11 H111 120.9 no
C11 C12 C13 119.66(12) yes
C11 C12 H121 119.7 no
C13 C12 H121 120.6 no
C12 C13 C14 122.05(12) yes
C12 C13 H131 118.2 no
C14 C13 H131 119.7 no
C13 C14 C9 117.48(11) yes
C13 C14 Si1 115.21(9) yes
C9 C14 Si1 127.16(8) yes
O1 C15 H151 109.0 no
O1 C15 H152 111.4 no
H151 C15 H152 108.9 no
O1 C15 H153 112.4 no
H151 C15 H153 108.3 no
H152 C15 H153 106.7 no
O2 C16 H161 106.8 no
O2 C16 H162 112.0 no
H161 C16 H162 108.8 no
O2 C16 H163 110.9 no
H161 C16 H163 108.3 no
H162 C16 H163 110.0 no
Si1 C17 H171 110.0 no
Si1 C17 H172 109.6 no
H171 C17 H172 106.0 no
Si1 C17 H173 111.2 no
H171 C17 H173 109.5 no
H172 C17 H173 110.4 no
Si1 C18 H181 108.9 no
Si1 C18 H182 110.1 no
H181 C18 H182 107.5 no
Si1 C18 H183 112.2 no
H181 C18 H183 111.5 no
H182 C18 H183 106.5 no

loop_
_geom_bond_atom_site_label_1
_geom_bond_atom_site_label_2
_geom_bond_distance
_geom_bond_publ_flag
Si1 C1 1.8812(13) yes
Si1 C14 1.8811(11) yes
Si1 C17 1.8738(15) yes
Si1 C18 1.8738(15) yes
O1 C7 1.4275(13) yes
O1 C15 1.4220(14) yes
O2 C8 1.4307(13) yes
O2 C16 1.4255(14) yes
C1 C2 1.4013(16) yes
C1 C6 1.4030(18) yes
C2 C3 1.391(2) yes
C2 H21 0.982 no
C3 C4 1.380(2) yes
C3 H31 0.947 no
C4 C5 1.3885(19) yes
C4 H41 0.955 no
C5 C6 1.3957(16) yes
C5 H51 0.989 no
C6 C7 1.5112(16) yes
C7 C8 1.5501(15) yes
C7 H71 1.006 no
C8 C9 1.5103(15) yes
C8 H81 1.010 no
C9 C10 1.3948(15) yes
C9 C14 1.4004(16) yes
C10 C11 1.3921(18) yes
C10 H101 1.000 no
C11 C12 1.376(2) yes
C11 H111 0.952 no
C12 C13 1.3875(19) yes
C12 H121 0.951 no
C13 C14 1.4049(16) yes
C13 H131 0.949 no
C15 H151 0.964 no
C15 H152 0.981 no
C15 H153 0.988 no
C16 H161 0.968 no
C16 H162 0.977 no
C16 H163 1.000 no
C17 H171 0.976 no
C17 H172 0.980 no
C17 H173 0.972 no
C18 H181 0.976 no
C18 H182 0.951 no
C18 H183 0.981 no
